data_2013369
loop_
_publ_author_name
'Bowes, Katharine F.'
'Ferguson, George'
'Lough, Alan J.'
'Glidewell, Christopher'

_publ_section_title
;<i>meso</i>-5,5,7,12,12,14-Hexamethyl-4,11-diaza-1,8-diazoniacyclotetradecane
 (<i>S</i>)-malate(2--) methanol disolvate: a chain of rings generated by two
 pairs of N---H&#x00B7;&#x00B7;&#x00B7;O hydrogen bonds
;
_journal_issue 6
_journal_name_full 'Acta Crystallographica Section C'
_journal_page_first o329
_journal_page_last o331
_journal_paper_doi 10.1107/S010827010300920X
_journal_volume 59
_journal_year 2003
_chemical_formula_iupac 'C16 H38 N4 2+, C4 H4 O5 2-, 2C H4 O'
_chemical_formula_moiety 'C16 H38 N4 2+, C4 H4 O5 2-, 2C H4 O'
_chemical_formula_sum 'C22 H50 N4 O7'
_chemical_formula_weight 482.66
_chemical_name_systematic
;
meso-5,5,7,12,12,14-Hexamethyl-4,11-diaza-1,8-diazoniacyclotetradecane
(S)-malate(2-) methanol disolvate
;
_space_group_IT_number 1
_symmetry_cell_setting triclinic
_symmetry_space_group_name_Hall 'P 1'
_symmetry_space_group_name_H-M 'P 1'
_atom_sites_solution_hydrogens geom
_atom_sites_solution_primary direct
_atom_sites_solution_secondary difmap
_cell_angle_alpha 113.379(5)
_cell_angle_beta 108.908(4)
_cell_angle_gamma 100.345(4)
_cell_formula_units_Z 1
_cell_length_a 8.6559(9)
_cell_length_b 9.3275(9)
_cell_length_c 10.1044(12)
_cell_measurement_reflns_used 8456
_cell_measurement_temperature 150.0(10)
_cell_measurement_theta_max 27.61
_cell_measurement_theta_min 3.54
_cell_volume 662.32(13)
_computing_cell_refinement 'DENZO--SMN (Otwinowski & Minor, 1997)'
_computing_data_collection 'KappaCCD server software (Nonius, 1997)'
_computing_data_reduction DENZO--SMN
_computing_molecular_graphics 'PLATON (Spek, 2003)'
_computing_publication_material 'SHELXL97 and PRPKAPPA (Ferguson, 1999)'
_computing_structure_refinement 'SHELXL97 (Sheldrick, 1997)'
_computing_structure_solution 'SHELXS97 (Sheldrick, 1997)'
_diffrn_ambient_temperature 150.0(10)
_diffrn_measured_fraction_theta_full 0.985
_diffrn_measured_fraction_theta_max 0.985
_diffrn_measurement_device_type Kappa-CCD
_diffrn_measurement_method '\f scans, and \w scans with \k offsets'
_diffrn_radiation_monochromator graphite
_diffrn_radiation_source 'fine-focus sealed X-ray tube'
_diffrn_radiation_type 'Mo K\a'
_diffrn_radiation_wavelength 0.71073
_diffrn_reflns_av_R_equivalents 0.064
_diffrn_reflns_av_sigmaI/netI 0.0848
_diffrn_reflns_limit_h_max 11
_diffrn_reflns_limit_h_min -11
_diffrn_reflns_limit_k_max 12
_diffrn_reflns_limit_k_min -12
_diffrn_reflns_limit_l_max 13
_diffrn_reflns_limit_l_min -12
_diffrn_reflns_number 8456
_diffrn_reflns_theta_full 27.61
_diffrn_reflns_theta_max 27.61
_diffrn_reflns_theta_min 3.54
_diffrn_standards_decay_% 0
_exptl_absorpt_coefficient_mu 0.089
_exptl_absorpt_correction_T_max 0.988
_exptl_absorpt_correction_T_min 0.950
_exptl_absorpt_correction_type multi-scan
_exptl_absorpt_process_details 'DENZO--SMN (Otwinowski & Minor, 1997)'
_exptl_crystal_colour colourless
_exptl_crystal_density_diffrn 1.210
_exptl_crystal_density_method 'not measured'
_exptl_crystal_description plate
_exptl_crystal_F_000 266
_exptl_crystal_size_max 0.30
_exptl_crystal_size_mid 0.28
_exptl_crystal_size_min 0.10
_refine_diff_density_max 0.360
_refine_diff_density_min -0.319
_refine_ls_extinction_coef 0.08(2)
_refine_ls_extinction_expression Fc^*^=kFc[1+0.001xFc^2^\l^3^/sin(2\q)]^-1/4^
_refine_ls_extinction_method SHELXL
_refine_ls_goodness_of_fit_ref 1.033
_refine_ls_hydrogen_treatment constr
_refine_ls_matrix_type full
_refine_ls_number_parameters 333
_refine_ls_number_reflns 3022
_refine_ls_number_restraints 23
_refine_ls_restrained_S_all 1.032
_refine_ls_R_factor_all 0.1174
_refine_ls_R_factor_gt 0.0640
_refine_ls_shift/su_max 0.001
_refine_ls_shift/su_mean 0.000
_refine_ls_structure_factor_coef Fsqd
_refine_ls_weighting_details 'w=1/[\s^2^(Fo^2^)+(0.1019P)^2^+0.0709P] where P=(Fo^2^+2Fc^2^)/3'
_refine_ls_weighting_scheme calc
_refine_ls_wR_factor_gt 0.1680
_refine_ls_wR_factor_ref 0.2015
_reflns_number_gt 1802
_reflns_number_total 3022
_reflns_threshold_expression I>2\s(I)
_cod_data_source_file sk1635.cif
_cod_data_source_block I
_cod_depositor_comments
;
The following automatic conversions were performed:

'_exptl_absorpt_correction_type' value 'Multi-scan' changed to
'multi-scan' according to
/home/saulius/struct/CIF-dictionaries/cif_core.dic dictionary named
'cif_core.dic' version 2.4.1 from 2010-06-29.

Automatic conversion script
Id: cif_fix_values 1715 2011-07-08 13:25:40Z adriana 
;
_cod_original_cell_volume 662.31(12)
_cod_database_code 2013369
_cod_database_fobs_code 2013369

loop_
_symmetry_equiv_pos_as_xyz
'x, y, z'

loop_
_atom_site_label
_atom_site_fract_x
_atom_site_fract_y
_atom_site_fract_z
_atom_site_U_iso_or_equiv
_atom_site_adp_type
_atom_site_calc_flag
_atom_site_refinement_flags
_atom_site_occupancy
_atom_site_disorder_assembly
_atom_site_disorder_group
_atom_site_type_symbol
N1 0.3490(7) 0.5886(7) 0.6152(6) 0.0348(12) Uani d . 1 . . N
C2 0.2646(9) 0.6456(9) 0.5044(8) 0.0417(17) Uani d . 1 . . C
C3 0.2031(9) 0.5122(10) 0.3277(9) 0.0454(18) Uani d . 1 . . C
N4 0.3509(7) 0.4851(7) 0.2942(6) 0.0351(13) Uani d . 1 . . N
C5 0.3038(9) 0.3576(8) 0.1258(8) 0.0427(17) Uani d . 1 . . C
C51 0.2029(11) 0.4108(11) 0.0063(8) 0.052(2) Uani d . 1 . . C
C52 0.1843(9) 0.1879(9) 0.0882(9) 0.051(2) Uani d . 1 . . C
C6 0.4699(9) 0.3468(8) 0.1112(7) 0.0409(17) Uani d . 1 . . C
C7 0.5846(9) 0.2865(9) 0.2113(8) 0.0392(16) Uani d . 1 . . C
C71 0.7346(11) 0.2657(11) 0.1687(10) 0.054(2) Uani d . 1 . . C
N8 0.6494(8) 0.4112(7) 0.3859(6) 0.0406(14) Uani d . 1 . . N
C9 0.7363(9) 0.3547(9) 0.5016(8) 0.0429(18) Uani d . 1 . . C
C10 0.8003(8) 0.4854(9) 0.6700(8) 0.0396(16) Uani d . 1 . . C
N11 0.6540(7) 0.5162(8) 0.7066(6) 0.0395(14) Uani d . 1 . . N
C12 0.7037(8) 0.6402(9) 0.8750(8) 0.0406(17) Uani d . 1 . . C
C121 0.7940(10) 0.5848(12) 0.9938(9) 0.057(2) Uani d . 1 . . C
C122 0.8195(10) 0.8099(10) 0.9186(10) 0.057(2) Uani d . 1 . . C
C13 0.5337(9) 0.6519(9) 0.8909(8) 0.0427(18) Uani d . 1 . . C
C14 0.4196(9) 0.7124(9) 0.7900(8) 0.0404(16) Uani d . 1 . . C
C141 0.2675(10) 0.7357(11) 0.8319(10) 0.055(2) Uani d . 1 . . C
O21 0.8761(18) 0.6984(15) 0.4528(14) 0.055(3) Uani d PD 0.702(8) A -1 O
O22 0.6487(12) 0.767(2) 0.352(2) 0.060(3) Uani d PD 0.702(8) A -1 O
O23 1.1226(15) 1.2848(13) 0.5314(17) 0.053(2) Uani d PD 0.702(8) A -1 O
O24 1.3506(8) 1.2325(8) 0.6507(9) 0.0422(17) Uani d PD 0.702(8) A -1 O
O25 0.8473(7) 0.9921(7) 0.3250(7) 0.0543(16) Uani d P 0.702(8) A -1 O
C21 0.8080(11) 0.7899(11) 0.4108(12) 0.042(3) Uani d PD 0.702(8) A -1 C
C22 0.9351(13) 0.9296(15) 0.4161(15) 0.0670(17) Uani d PD 0.702(8) A -1 C
C23 1.0659(14) 1.0562(15) 0.5800(15) 0.0670(17) Uani d PD 0.702(8) A -1 C
C24 1.1900(8) 1.2041(11) 0.5920(12) 0.045(3) Uani d PD 0.702(8) A -1 C
O41 0.4707(9) 0.9442(8) 0.2526(8) 0.0758(19) Uani d . 1 B -1 O
C42 0.3300(13) 0.8999(12) 0.2782(10) 0.069(2) Uani d . 1 B -1 C
O51 1.5287(9) 1.0569(8) 0.7487(8) 0.0758(18) Uani d . 1 . . O
C53 1.6701(12) 1.0910(10) 0.7186(10) 0.063(2) Uani d . 1 . . C
C31 0.829(3) 0.820(3) 0.461(3) 0.074(3) Uiso d PD 0.298(8) A -2 C
C32 0.956(2) 0.995(3) 0.538(2) 0.074(3) Uiso d PD 0.298(8) A -2 C
C33 1.062(3) 1.010(2) 0.450(2) 0.074(3) Uiso d PD 0.298(8) A -2 C
C34 1.179(2) 1.186(2) 0.519(2) 0.074(3) Uiso d PD 0.298(8) A -2 C
O31 0.891(6) 0.719(5) 0.490(5) 0.074(3) Uiso d PD 0.298(8) A -2 O
O32 0.671(4) 0.782(6) 0.372(6) 0.074(3) Uiso d PD 0.298(8) A -2 O
O33 1.127(5) 1.305(4) 0.531(4) 0.074(3) Uiso d PD 0.298(8) A -2 O
O34 1.337(2) 1.203(2) 0.561(2) 0.074(3) Uiso d PD 0.298(8) A -2 O
O35 1.100(2) 1.028(2) 0.679(2) 0.074(3) Uiso d PD 0.298(8) A -2 O
H1A 0.4394 0.5615 0.5957 0.042 Uiso calc R 1 . . H
H1B 0.2694 0.4927 0.5932 0.042 Uiso calc R 1 . . H
H2A 0.3479 0.7505 0.5285 0.050 Uiso calc R 1 . . H
H2B 0.1629 0.6693 0.5198 0.050 Uiso calc R 1 . . H
H3A 0.1248 0.4056 0.3055 0.054 Uiso calc R 1 . . H
H3B 0.1357 0.5488 0.2557 0.054 Uiso calc R 1 . . H
H4 0.4233 0.5853 0.3166 0.042 Uiso calc R 1 . . H
H51A 0.0864 0.3997 0.0020 0.078 Uiso calc R 1 . . H
H51B 0.1917 0.3389 -0.1006 0.078 Uiso calc R 1 . . H
H51C 0.2669 0.5273 0.0421 0.078 Uiso calc R 1 . . H
H52A 0.2320 0.1680 0.1788 0.076 Uiso calc R 1 . . H
H52B 0.1787 0.0981 -0.0083 0.076 Uiso calc R 1 . . H
H52C 0.0667 0.1901 0.0702 0.076 Uiso calc R 1 . . H
H6A 0.5417 0.4591 0.1393 0.049 Uiso calc R 1 . . H
H6B 0.4379 0.2715 -0.0029 0.049 Uiso calc R 1 . . H
H7 0.5120 0.1761 0.1891 0.047 Uiso calc R 1 . . H
H71A 0.8043 0.3725 0.1864 0.082 Uiso calc R 1 . . H
H71B 0.6883 0.1812 0.0558 0.082 Uiso calc R 1 . . H
H71C 0.8083 0.2301 0.2365 0.082 Uiso calc R 1 . . H
H8A 0.7276 0.5086 0.4090 0.049 Uiso calc R 1 . . H
H8B 0.5564 0.4351 0.4021 0.049 Uiso calc R 1 . . H
H9A 0.6518 0.2523 0.4807 0.052 Uiso calc R 1 . . H
H9B 0.8356 0.3269 0.4841 0.052 Uiso calc R 1 . . H
H10A 0.8688 0.4500 0.7427 0.048 Uiso calc R 1 . . H
H10B 0.8784 0.5903 0.6890 0.048 Uiso calc R 1 . . H
H11 0.5790 0.4165 0.6825 0.047 Uiso calc R 1 . . H
H12A 0.9022 0.5736 0.9875 0.086 Uiso calc R 1 . . H
H12B 0.7162 0.4771 0.9670 0.086 Uiso calc R 1 . . H
H12C 0.8214 0.6684 1.1028 0.086 Uiso calc R 1 . . H
H12D 0.9325 0.8051 0.9210 0.086 Uiso calc R 1 . . H
H12E 0.8375 0.8932 1.0245 0.086 Uiso calc R 1 . . H
H12F 0.7634 0.8413 0.8386 0.086 Uiso calc R 1 . . H
H13A 0.4617 0.5399 0.8632 0.051 Uiso calc R 1 . . H
H13B 0.5661 0.7278 1.0049 0.051 Uiso calc R 1 . . H
H14 0.4930 0.8220 0.8112 0.048 Uiso calc R 1 . . H
H14A 0.2035 0.7844 0.7728 0.082 Uiso calc R 1 . . H
H14B 0.3131 0.8105 0.9474 0.082 Uiso calc R 1 . . H
H14C 0.1886 0.6271 0.8022 0.082 Uiso calc R 1 . . H
H25 0.9017 1.0949 0.3674 0.081 Uiso calc PR 0.702(8) A -1 H
H22 1.0025 0.8756 0.3607 0.080 Uiso calc PR 0.702(8) A -1 H
H23A 1.1360 1.0012 0.6275 0.080 Uiso calc PR 0.702(8) A -1 H
H23B 1.0038 1.0989 0.6452 0.080 Uiso calc PR 0.702(8) A -1 H
H41 0.5415 0.9003 0.2832 0.114 Uiso calc R 1 B -1 H
H42D 0.3664 0.9442 0.3935 0.103 Uiso calc R 1 B -1 H
H42E 0.2773 0.7778 0.2229 0.103 Uiso calc R 1 B -1 H
H42F 0.2443 0.9455 0.2367 0.103 Uiso calc R 1 B -1 H
H51 1.4668 1.1114 0.7266 0.114 Uiso calc R 1 . . H
H53A 1.6645 1.1695 0.6769 0.095 Uiso calc R 1 . . H
H53B 1.6697 0.9873 0.6393 0.095 Uiso calc R 1 . . H
H53C 1.7776 1.1407 0.8182 0.095 Uiso calc R 1 . . H
H32 0.8992 1.0809 0.5596 0.089 Uiso calc PR 0.298(8) A -2 H
H33A 1.1340 0.9393 0.4530 0.089 Uiso calc PR 0.298(8) A -2 H
H33B 0.9819 0.9676 0.3363 0.089 Uiso calc PR 0.298(8) A -2 H
H35 1.0814 0.9467 0.6964 0.111 Uiso calc PRD 0.298(8) A -2 H

loop_
_atom_site_aniso_label
_atom_site_aniso_U_11
_atom_site_aniso_U_22
_atom_site_aniso_U_33
_atom_site_aniso_U_12
_atom_site_aniso_U_13
_atom_site_aniso_U_23
N1 0.026(3) 0.034(3) 0.038(3) 0.012(2) 0.012(2) 0.014(2)
C2 0.033(4) 0.044(4) 0.052(4) 0.016(3) 0.018(3) 0.026(4)
C3 0.035(4) 0.049(4) 0.045(4) 0.014(3) 0.012(3) 0.022(4)
N4 0.027(3) 0.031(3) 0.043(3) 0.006(2) 0.014(3) 0.017(3)
C5 0.046(4) 0.036(4) 0.047(4) 0.016(3) 0.023(4) 0.019(3)
C51 0.067(5) 0.057(5) 0.036(4) 0.027(4) 0.024(4) 0.023(4)
C52 0.042(4) 0.029(3) 0.063(5) -0.001(3) 0.019(4) 0.014(3)
C6 0.037(4) 0.034(4) 0.037(4) 0.006(3) 0.012(3) 0.011(3)
C7 0.038(4) 0.035(3) 0.042(4) 0.008(3) 0.017(3) 0.018(3)
C71 0.060(5) 0.065(5) 0.058(5) 0.038(5) 0.032(5) 0.037(5)
N8 0.041(3) 0.041(3) 0.045(3) 0.013(3) 0.017(3) 0.028(3)
C9 0.044(4) 0.050(4) 0.046(4) 0.024(3) 0.018(3) 0.031(4)
C10 0.026(4) 0.049(4) 0.047(4) 0.013(3) 0.013(3) 0.029(4)
N11 0.033(3) 0.041(3) 0.041(3) 0.010(2) 0.012(3) 0.022(3)
C12 0.027(3) 0.043(4) 0.038(4) 0.006(3) 0.002(3) 0.019(3)
C121 0.042(4) 0.074(5) 0.056(5) 0.027(4) 0.009(4) 0.039(4)
C122 0.044(5) 0.055(5) 0.062(5) 0.014(4) 0.016(4) 0.025(4)
C13 0.048(5) 0.050(4) 0.042(4) 0.021(3) 0.020(4) 0.032(4)
C14 0.039(4) 0.042(4) 0.044(4) 0.020(3) 0.018(3) 0.022(3)
C141 0.048(5) 0.073(6) 0.047(5) 0.026(4) 0.022(4) 0.029(4)
O21 0.039(4) 0.047(5) 0.075(7) 0.003(4) 0.017(5) 0.039(5)
O22 0.040(5) 0.039(5) 0.087(8) 0.007(4) 0.018(5) 0.029(6)
O23 0.030(4) 0.035(4) 0.082(5) 0.000(3) 0.010(3) 0.034(4)
O24 0.039(4) 0.029(3) 0.050(4) 0.006(3) 0.019(3) 0.015(3)
O25 0.044(3) 0.045(3) 0.058(3) 0.006(2) 0.005(2) 0.029(3)
C21 0.050(7) 0.025(5) 0.046(6) -0.002(4) 0.025(5) 0.018(5)
C22 0.047(3) 0.065(3) 0.064(3) -0.013(2) -0.003(2) 0.045(3)
C23 0.047(3) 0.065(3) 0.064(3) -0.013(2) -0.003(2) 0.045(3)
C24 0.027(5) 0.041(5) 0.045(6) 0.002(4) 0.002(4) 0.016(5)
O41 0.071(5) 0.068(4) 0.075(4) 0.017(3) 0.015(3) 0.041(4)
C42 0.068(6) 0.061(5) 0.059(5) 0.017(5) 0.017(5) 0.024(5)
O51 0.086(5) 0.071(4) 0.083(4) 0.025(4) 0.039(4) 0.048(4)
C53 0.083(7) 0.053(5) 0.069(6) 0.027(5) 0.034(5) 0.043(5)

loop_
_atom_type_symbol
_atom_type_description
_atom_type_scat_dispersion_real
_atom_type_scat_dispersion_imag
_atom_type_scat_source
C C 0.0033 0.0000 'International Tables Vol C Tables 4.2.6.8 and 6.1.1.4'
H H 0.0000 0.0000 'International Tables Vol C Tables 4.2.6.8 and 6.1.1.4'
N N 0.0061 0.0000 'International Tables Vol C Tables 4.2.6.8 and 6.1.1.4'
O O 0.0106 0.0000 'International Tables Vol C Tables 4.2.6.8 and 6.1.1.4'

loop_
_geom_angle_atom_site_label_1
_geom_angle_atom_site_label_2
_geom_angle_atom_site_label_3
_geom_angle
_geom_angle_publ_flag
C2 N1 C14 115.2(5) no
C2 N1 H1A 108.5 no
C14 N1 H1A 108.5 no
C2 N1 H1B 108.5 no
C14 N1 H1B 108.5 no
H1A N1 H1B 107.5 no
N1 C2 C3 111.2(5) no
N1 C2 H2A 109.4 no
C3 C2 H2A 109.4 no
N1 C2 H2B 109.4 no
C3 C2 H2B 109.4 no
H2A C2 H2B 108.0 no
N4 C3 C2 111.6(5) no
N4 C3 H3A 109.3 no
C2 C3 H3A 109.3 no
N4 C3 H3B 109.3 no
C2 C3 H3B 109.3 no
H3A C3 H3B 108.0 no
C3 N4 C5 115.4(5) no
C3 N4 H4 108.4 no
C5 N4 H4 108.4 no
N4 C5 C6 108.6(5) no
N4 C5 C52 108.7(5) no
C6 C5 C52 111.6(5) no
N4 C5 C51 109.9(5) no
C6 C5 C51 109.2(5) no
C52 C5 C51 108.8(6) no
C5 C51 H51A 109.5 no
C5 C51 H51B 109.5 no
H51A C51 H51B 109.5 no
C5 C51 H51C 109.5 no
H51A C51 H51C 109.5 no
H51B C51 H51C 109.5 no
C5 C52 H52A 109.5 no
C5 C52 H52B 109.5 no
H52A C52 H52B 109.5 no
C5 C52 H52C 109.5 no
H52A C52 H52C 109.5 no
H52B C52 H52C 109.5 no
C5 C6 C7 118.0(6) no
C5 C6 H6A 107.8 no
C7 C6 H6A 107.8 no
C5 C6 H6B 107.8 no
C7 C6 H6B 107.8 no
H6A C6 H6B 107.1 no
N8 C7 C71 111.5(6) no
N8 C7 C6 108.0(5) no
C71 C7 C6 110.9(5) no
N8 C7 H7 108.8 no
C71 C7 H7 108.8 no
C6 C7 H7 108.8 no
C7 C71 H71A 109.5 no
C7 C71 H71B 109.5 no
H71A C71 H71B 109.5 no
C7 C71 H71C 109.5 no
H71A C71 H71C 109.5 no
H71B C71 H71C 109.5 no
C9 N8 C7 114.8(5) no
C9 N8 H8A 108.6 no
C7 N8 H8A 108.6 no
C9 N8 H8B 108.6 no
C7 N8 H8B 108.6 no
H8A N8 H8B 107.5 no
C10 C9 N8 111.5(5) no
C10 C9 H9A 109.3 no
N8 C9 H9A 109.3 no
C10 C9 H9B 109.3 no
N8 C9 H9B 109.3 no
H9A C9 H9B 108.0 no
N11 C10 C9 111.1(5) no
N11 C10 H10A 109.4 no
C9 C10 H10A 109.4 no
N11 C10 H10B 109.4 no
C9 C10 H10B 109.4 no
H10A C10 H10B 108.0 no
C10 N11 C12 115.5(5) no
C10 N11 H11 108.4 no
C12 N11 H11 108.4 no
N11 C12 C122 110.7(6) no
N11 C12 C121 112.2(6) no
C122 C12 C121 110.2(6) no
N11 C12 C13 107.8(5) no
C122 C12 C13 109.8(6) no
C121 C12 C13 106.0(5) no
C12 C121 H12A 109.5 no
C12 C121 H12B 109.5 no
H12A C121 H12B 109.5 no
C12 C121 H12C 109.5 no
H12A C121 H12C 109.5 no
H12B C121 H12C 109.5 no
C12 C122 H12D 109.5 no
C12 C122 H12E 109.5 no
H12D C122 H12E 109.5 no
C12 C122 H12F 109.5 no
H12D C122 H12F 109.5 no
H12E C122 H12F 109.5 no
C14 C13 C12 117.5(5) no
C14 C13 H13A 107.9 no
C12 C13 H13A 107.9 no
C14 C13 H13B 107.9 no
C12 C13 H13B 107.9 no
H13A C13 H13B 107.2 no
N1 C14 C13 109.6(5) no
N1 C14 C141 109.5(6) no
C13 C14 C141 111.5(5) no
N1 C14 H14 108.7 no
C13 C14 H14 108.7 no
C141 C14 H14 108.7 no
C14 C141 H14A 109.5 no
C14 C141 H14B 109.5 no
H14A C141 H14B 109.5 no
C14 C141 H14C 109.5 no
H14A C141 H14C 109.5 no
H14B C141 H14C 109.5 no
O21 C21 O22 126.8(11) no
O21 C21 C22 114.1(10) no
O22 C21 C22 118.7(10) no
O25 C22 C23 115.1(7) no
O25 C22 C21 110.8(8) no
C23 C22 C21 113.2(7) no
O25 C22 H22 105.6 no
C23 C22 H22 105.6 no
C21 C22 H22 105.6 no
C22 C23 C24 115.1(7) no
C22 C23 H23A 108.5 no
C24 C23 H23A 108.5 no
C22 C23 H23B 108.5 no
C24 C23 H23B 108.5 no
H23A C23 H23B 107.5 no
O24 C24 O23 123.2(9) no
O24 C24 C23 119.4(8) no
O23 C24 C23 117.2(8) no
C53 O51 H51 109.5 no
O51 C53 H53A 109.5 no
O51 C53 H53B 109.5 no
H53A C53 H53B 109.5 no
O51 C53 H53C 109.5 no
H53A C53 H53C 109.5 no
H53B C53 H53C 109.5 no
O31 C31 O32 123(4) no
O31 C31 C32 116(3) no
O32 C31 C32 121(3) no
O35 C32 C33 95.1(15) no
O35 C32 C31 110(2) no
C33 C32 C31 112.7(5) no
O35 C32 H32 112.8 no
C33 C32 H32 112.8 no
C31 C32 H32 112.8 no
C34 C33 C32 113.1(5) no
C34 C33 H33A 109.0 no
C32 C33 H33A 109.0 no
C34 C33 H33B 109.0 no
C32 C33 H33B 109.0 no
H33A C33 H33B 107.8 no
O33 C34 O34 122(3) no
O33 C34 C33 124(3) no
O34 C34 C33 113.2(19) no
C32 O35 H35 109.5 no

loop_
_geom_bond_atom_site_label_1
_geom_bond_atom_site_label_2
_geom_bond_site_symmetry_2
_geom_bond_distance
_geom_bond_publ_flag
N1 C2 . 1.466(7) no
N1 C14 . 1.502(8) no
N1 H1A . 0.92 no
N1 H1B . 0.92 no
C2 C3 . 1.550(9) no
C2 H2A . 0.99 no
C2 H2B . 0.99 no
C3 N4 . 1.465(8) no
C3 H3A . 0.99 no
C3 H3B . 0.99 no
N4 C5 . 1.499(8) no
N4 H4 . 0.92 no
C5 C6 . 1.509(9) no
C5 C52 . 1.549(9) no
C5 C51 . 1.554(9) no
C51 H51A . 0.98 no
C51 H51B . 0.98 no
C51 H51C . 0.98 no
C52 H52A . 0.98 no
C52 H52B . 0.98 no
C52 H52C . 0.98 no
C6 C7 . 1.525(9) no
C6 H6A . 0.99 no
C6 H6B . 0.99 no
C7 N8 . 1.509(9) no
C7 C71 . 1.515(10) no
C7 H7 . 1.00 no
C71 H71A . 0.98 no
C71 H71B . 0.98 no
C71 H71C . 0.98 no
N8 C9 . 1.507(7) no
N8 H8A . 0.92 no
N8 H8B . 0.92 no
C9 C10 . 1.480(9) no
C9 H9A . 0.99 no
C9 H9B . 0.99 no
C10 N11 . 1.474(8) no
C10 H10A . 0.99 no
C10 H10B . 0.99 no
N11 C12 . 1.484(8) no
N11 H11 . 0.92 no
C12 C122 . 1.515(10) no
C12 C121 . 1.531(8) no
C12 C13 . 1.549(9) no
C121 H12A . 0.98 no
C121 H12B . 0.98 no
C121 H12C . 0.98 no
C122 H12D . 0.98 no
C122 H12E . 0.98 no
C122 H12F . 0.98 no
C13 C14 . 1.529(9) no
C13 H13A . 0.99 no
C13 H13B . 0.99 no
C14 C141 . 1.533(10) no
C14 H14 . 1.00 no
C141 H14A . 0.98 no
C141 H14B . 0.98 no
C141 H14C . 0.98 no
O21 C21 . 1.250(5) no
O22 C21 . 1.250(5) no
O23 C24 . 1.254(5) no
O24 C24 . 1.250(5) no
O25 C22 . 1.377(11) no
O25 H25 . 0.84 no
C21 C22 . 1.518(7) no
C22 C23 . 1.474(7) no
C22 H22 . 1.00 no
C23 C24 . 1.524(8) no
C23 H23A . 0.99 no
C23 H23B . 0.99 no
O41 C42 . 1.352(10) no
O41 H41 . 0.84 no
C42 H42D . 0.98 no
C42 H42E . 0.98 no
C42 H42F . 0.98 no
O51 C53 . 1.367(9) no
O51 H51 . 0.84 no
C53 H53A . 0.98 no
C53 H53B . 0.98 no
C53 H53C . 0.98 no
C31 O31 . 1.250(5) no
C31 O32 . 1.251(5) no
C31 C32 . 1.504(5) no
C32 O35 . 1.432(10) no
C32 C33 . 1.498(5) no
C32 H32 . 1.00 no
C33 C34 . 1.498(5) no
C33 H33A . 0.99 no
C33 H33B . 0.99 no
C34 O33 . 1.249(5) no
C34 O34 . 1.249(5) no
O35 H35 . 0.84 no

loop_
_geom_hbond_atom_site_label_D
_geom_hbond_atom_site_label_H
_geom_hbond_atom_site_label_A
_geom_hbond_site_symmetry_A
_geom_hbond_distance_DH
_geom_hbond_distance_HA
_geom_hbond_distance_DA
_geom_hbond_angle_DHA
_geom_hbond_publ_flag
N1 H1A N11 . 0.92 2.05 2.799(8) 138 y
N8 H8B N4 . 0.92 2.00 2.758(8) 138 y
O25 H25 O23 . 0.84 1.98 2.721(12) 146 y
O35 H35 O31 . 0.84 2.14 2.60(5) 114 n
N4 H4 O22 . 0.92 2.17 3.046(15) 160 y
N4 H4 O32 . 0.92 2.29 3.17(4) 159 n
N8 H8A O21 . 0.92 1.78 2.702(14) 179 y
N8 H8A O31 . 0.92 1.87 2.78(5) 171 n
O41 H41 O22 . 0.84 1.89 2.708(16) 165 y
O51 H51 O24 . 0.84 1.86 2.691(9) 168 y
O51 H51 O34 . 0.84 2.25 3.005(18) 150 n
N1 H1B O23 1_445 0.92 1.85 2.760(11) 172 y
N1 H1B O33 1_445 0.92 1.68 2.60(4) 173 n
N11 H11 O24 1_445 0.92 2.21 3.094(8) 161 y
N11 H11 O34 1_445 0.92 2.18 3.06(2) 158 n
C2 H2B O21 1_455 0.99 2.45 3.39(2) 159 y

loop_
_geom_torsion_atom_site_label_1
_geom_torsion_atom_site_label_2
_geom_torsion_atom_site_label_3
_geom_torsion_atom_site_label_4
_geom_torsion
_geom_torsion_publ_flag
N1 C2 C3 N4 -65.0(9) y
C2 C3 N4 C5 179.9(7) y
C3 N4 C5 C6 179.2(7) y
N4 C5 C6 C7 63.6(9) y
C5 C6 C7 N8 -63.6(9) y
C6 C7 N8 C9 168.9(7) y
C7 N8 C9 C10 178.4(7) y
O22 C21 C22 C23 119.7(14) y
C21 C22 C23 C24 -176.7(10) y
N8 C9 C10 N11 65.8(9) y
C9 C10 N11 C12 177.4(7) y
C10 N11 C12 C13 -178.5(7) y
N11 C12 C13 C14 -62.2(9) y
C12 C13 C14 N1 64.9(9) y
C13 C14 N1 C2 -169.1(7) y
C14 N1 C2 C3 177.7(7) y
O25 C22 C23 C24 -47.8(15) y
C22 C23 C24 O23 55.5(16) y
